data_4345870
loop_
_publ_author_name
'Ohtani, Ryo'
'Grosjean, Arnaud'
'Ishikawa, Ryuta'
'Yamamoto, Riho'
'Nakamura, Masaaki'
'Clegg, Jack K.'
'Hayami, Shinya'

_publ_section_title
;
 Zero in-Plane Thermal Expansion in Guest-Tunable 2D Coordination
 Polymers.
;
_journal_issue 11
_journal_name_full 'Inorganic chemistry'
_journal_page_first 6225
_journal_page_last 6233
_journal_paper_doi 10.1021/acs.inorgchem.7b00282
_journal_volume 56
_journal_year 2017
_chemical_formula_moiety 'C38 H28 Mn3 N10 O5'
_chemical_formula_sum 'C38 H28 Mn3 N10 O5'
_chemical_formula_weight 869.52
_space_group_crystal_system orthorhombic
_space_group_IT_number 56
_space_group_name_Hall '-P 2ab 2ac'
_space_group_name_H-M_alt 'P c c n'
_symmetry_space_group_name_Hall '-P 2ab 2ac'
_symmetry_space_group_name_H-M 'P c c n'
_atom_sites_solution_hydrogens geom
_atom_sites_solution_primary direct
_atom_sites_solution_secondary difmap
_cell_angle_alpha 90.0000
_cell_angle_beta 90.0000
_cell_angle_gamma 90.0000
_cell_formula_units_Z 4
_cell_length_a 14.102(2)
_cell_length_b 14.359(2)
_cell_length_c 18.392(3)
_cell_measurement_reflns_used 10408
_cell_measurement_temperature 123
_cell_measurement_theta_max 30.56
_cell_measurement_theta_min 2.02
_cell_volume 3724.2(10)
_computing_cell_refinement CrystalClear
_computing_data_collection 'CrystalClear (Rigaku Inc., 2008)'
_computing_data_reduction CrystalClear
_computing_molecular_graphics 'CrystalStructure 4.1'
_computing_publication_material 'CrystalStructure 4.1 (Rigaku, 2014)'
_computing_structure_refinement 'SHELXL2013 (Sheldrick, 2008)'
_computing_structure_solution 'SIR2004 (Burla, et al., 2005)'
_diffrn_ambient_temperature 123
_diffrn_detector_area_resol_mean 14.222
_diffrn_measured_fraction_theta_full 0.994
_diffrn_measured_fraction_theta_max 0.986
_diffrn_measurement_device_type 'Rigaku Saturn724'
_diffrn_measurement_method \w
_diffrn_radiation_type 'Mo K\a'
_diffrn_radiation_wavelength 0.71075
_diffrn_reflns_av_R_equivalents 0.0479
_diffrn_reflns_Laue_measured_fraction_full 0.994
_diffrn_reflns_Laue_measured_fraction_max 0.986
_diffrn_reflns_limit_h_max 18
_diffrn_reflns_limit_h_min -15
_diffrn_reflns_limit_k_max 13
_diffrn_reflns_limit_k_min -18
_diffrn_reflns_limit_l_max 18
_diffrn_reflns_limit_l_min -23
_diffrn_reflns_number 13335
_diffrn_reflns_point_group_measured_fraction_full 0.994
_diffrn_reflns_point_group_measured_fraction_max 0.986
_diffrn_reflns_theta_full 25.242
_diffrn_reflns_theta_max 27.494
_diffrn_reflns_theta_min 3.001
_diffrn_standards_number 0
_exptl_absorpt_coefficient_mu 1.060
_exptl_absorpt_correction_T_max 0.809
_exptl_absorpt_correction_T_min 0.595
_exptl_absorpt_correction_type multi-scan
_exptl_absorpt_process_details 'REQAB (Rigaku, 1998)'
_exptl_crystal_colour colorless
_exptl_crystal_density_diffrn 1.551
_exptl_crystal_density_method 'not measured'
_exptl_crystal_description prism
_exptl_crystal_F_000 1764.00
_exptl_crystal_size_max 0.200
_exptl_crystal_size_mid 0.200
_exptl_crystal_size_min 0.200
_refine_diff_density_max 0.56
_refine_diff_density_min -0.51
_refine_ls_extinction_method none
_refine_ls_goodness_of_fit_ref 1.122
_refine_ls_hydrogen_treatment constr
_refine_ls_number_parameters 256
_refine_ls_number_reflns 4219
_refine_ls_number_restraints 0
_refine_ls_R_factor_all 0.0764
_refine_ls_R_factor_gt 0.0556
_refine_ls_shift/su_max 0.001
_refine_ls_structure_factor_coef Fsqd
_refine_ls_weighting_details 'w = 1/[\s^2^(Fo^2^)+(0.0531P)^2^+2.3084P] where P=(Fo^2^+2Fc^2^)/3'
_refine_ls_weighting_scheme calc
_refine_ls_wR_factor_gt 0.1189
_refine_ls_wR_factor_ref 0.1299
_reflns_number_gt 3327
_reflns_number_total 4219
_reflns_threshold_expression F^2^>2.0\s(F^2^)
_cod_data_source_file ic7b00282_si_004.cif
_cod_data_source_block Ohtani1
_cod_depositor_comments 'Adding full bibliography for 4345866--4345871.cif.'
_cod_original_cell_volume 3724.1(11)
_cod_database_code 4345870
_shelxl_res_file
;

    shelxl.res created by SHELXL-2014/7

TITL Ohtani1
CELL  0.71075 14.10200 14.35860 18.39190 90.00000 90.00000 90.00000
ZERR  4 0.00240 0.00230 0.00300 0.00000 0.00000 0.00000
LATT 1
SYMM .50-X,    +Y, .50+Z
SYMM    +X, .50-Y, .50+Z
SYMM .50-X, .50-Y,    +Z
SFAC C H N O MN
UNIT 152 112 40 20 12
L.S. 10
FMAP 2
PLAN -25
WPDB -2
HTAB
BOND $H
CONF
LIST 4
TEMP -149.8
ACTA
SIZE 0.200 0.200 0.200
WGHT    0.053100    2.308400
FVAR       0.72497
MN1   5    0.750000    0.250000    0.668284    10.50000    0.01565    0.01391 =
         0.01314    0.00000    0.00000   -0.00010
MN2   5    1.050357    0.048443    0.748407    11.00000    0.01394    0.01297 =
         0.02098   -0.00021    0.00031   -0.00115
O1    4    1.144508    0.073078    0.677633    11.00000    0.01668    0.01917 =
         0.02152   -0.00046    0.00002   -0.00337
O2    4    1.088634    0.142950    0.815164    11.00000    0.01863    0.01600 =
         0.02624    0.00021   -0.00175   -0.00206
O3    4    1.250000    0.250000    0.685717    10.50000    0.06606    0.03565 =
         0.07092    0.00000    0.00000   -0.01101
N1    3    0.943958    0.145770    0.692359    11.00000    0.01794    0.02220 =
         0.02682    0.00256   -0.00184    0.00026
N2    3    0.642387    0.060073    0.692737    11.00000    0.02204    0.02069 =
         0.02975    0.00376    0.00264   -0.00256
N3    3    0.750000    0.250000    0.585319    10.50000    0.02484    0.02305 =
         0.01701    0.00000    0.00000    0.00001
N4    3    1.001533   -0.058885    0.690454    11.00000    0.01928    0.01622 =
         0.02472   -0.00100    0.00156   -0.00465
N5    3    0.941268    0.012386    0.811763    11.00000    0.01793    0.01662 =
         0.02266   -0.00103    0.00051   -0.00204
N6    3    0.750000    0.250000    0.790900    10.50000    0.03126    0.03050 =
         0.01680    0.00000    0.00000    0.00016
C1    1    0.873804    0.184307    0.682663    11.00000    0.01925    0.01483 =
         0.01692   -0.00035   -0.00045   -0.00241
C2    1    0.682252    0.129152    0.682543    11.00000    0.01704    0.01812 =
         0.01595   -0.00053    0.00173    0.00588
C3    1    1.151223    0.041828    0.609807    11.00000    0.01510    0.01633 =
         0.02096    0.00356   -0.00128    0.00299
C4    1    1.218750    0.081447    0.563470    11.00000    0.01605    0.01816 =
         0.02614    0.00428   -0.00217    0.00030
AFIX  43
H4    2    1.257751    0.130718    0.580621    11.00000   -1.20000
AFIX   0
C5    1    1.229389    0.049510    0.492632    11.00000    0.02182    0.02414 =
         0.02665    0.00403    0.00445    0.00280
AFIX  43
H5    2    1.276226    0.077073    0.462378    11.00000   -1.20000
AFIX   0
C6    1    1.173512   -0.021452    0.464962    11.00000    0.03187    0.02365 =
         0.02467   -0.00079    0.00802    0.00250
AFIX  43
H6    2    1.181452   -0.042231    0.416301    11.00000   -1.20000
AFIX   0
C7    1    1.106984   -0.060818    0.508904    11.00000    0.02838    0.02202 =
         0.02708   -0.00582    0.00390   -0.00528
AFIX  43
H7    2    1.068076   -0.109263    0.490259    11.00000   -1.20000
AFIX   0
C8    1    1.094343   -0.031296    0.581795    11.00000    0.02158    0.01989 =
         0.02354   -0.00102    0.00013   -0.00064
C9    1    1.024226   -0.079063    0.624310    11.00000    0.02690    0.01827 =
         0.02546   -0.00618    0.00346   -0.00511
AFIX  43
H9    2    0.991919   -0.129588    0.601983    11.00000   -1.20000
AFIX   0
C10   1    0.932349   -0.116647    0.729944    11.00000    0.03033    0.02202 =
         0.02975   -0.00498    0.00840   -0.01238
AFIX  23
H10A  2    0.965396   -0.162592    0.761069    11.00000   -1.20000
H10B  2    0.891212   -0.150633    0.695323    11.00000   -1.20000
AFIX   0
C11   1    0.873909   -0.050850    0.776005    11.00000    0.01961    0.02917 =
         0.02782   -0.00542    0.00277   -0.01026
AFIX  23
H11A  2    0.829182   -0.015252    0.745199    11.00000   -1.20000
H11B  2    0.837093   -0.086012    0.812708    11.00000   -1.20000
AFIX   0
C12   1    0.927940    0.039165    0.877183    11.00000    0.02070    0.02249 =
         0.02745    0.00039    0.00701   -0.00476
AFIX  43
H12   2    0.874910    0.013638    0.902034    11.00000   -1.20000
AFIX   0
C13   1    0.985432    0.104075    0.916616    11.00000    0.02331    0.01813 =
         0.02426   -0.00007   -0.00107    0.00051
C14   1    0.962418    0.119752    0.990318    11.00000    0.03431    0.02674 =
         0.02719   -0.00659    0.00203   -0.00309
AFIX  43
H14   2    0.911509    0.086044    1.011574    11.00000   -1.20000
AFIX   0
C15   1    1.011698    0.182394    1.031963    11.00000    0.03971    0.02766 =
         0.02661   -0.00750   -0.00308    0.00337
AFIX  43
H15   2    0.995085    0.192608    1.081382    11.00000   -1.20000
AFIX   0
C16   1    1.086823    0.230850    1.000178    11.00000    0.03324    0.01943 =
         0.03046   -0.00421   -0.01400    0.00471
AFIX  43
H16   2    1.122160    0.273888    1.028549    11.00000   -1.20000
AFIX   0
C17   1    1.110636    0.217147    0.927911    11.00000    0.02285    0.01423 =
         0.03355    0.00140   -0.00958    0.00214
AFIX  43
H17   2    1.161442    0.251947    0.907604    11.00000   -1.20000
AFIX   0
C18   1    1.061898    0.153348    0.883807    11.00000    0.02199    0.01523 =
         0.02518    0.00145   -0.00268    0.00527
C19   1    0.750000    0.250000    0.851795    10.50000    0.02945    0.02939 =
         0.02284    0.00000    0.00000    0.00387
C20   1    0.750000    0.250000    0.932279    10.50000    0.06270    0.07781 =
         0.00951    0.00000    0.00000   -0.00958
HKLF 4
 
REM  Ohtani1
REM R1 =  0.0556 for    3327 Fo > 4sig(Fo)  and  0.0764 for all    4219 data
REM    256 parameters refined using      0 restraints
 
END  
     
WGHT      0.0530      2.3148 

REM Instructions for potential hydrogen bonds
HTAB C4 O3
EQIV $1 x-1/2, -y, -z+3/2
HTAB C11 O3_$1

REM Highest difference peak  0.564,  deepest hole -0.515,  1-sigma level  0.105
Q1    1   0.6785  0.2403  0.9394  11.00000  0.05    0.56
Q2    1   0.7500  0.2500  0.9119  10.50000  0.05    0.55
Q3    1   0.8375  0.2436  0.6709  11.00000  0.05    0.47
Q4    1   0.7689  0.1763  0.9529  11.00000  0.05    0.40
Q5    1   1.0159 -0.2296  0.7464  11.00000  0.05    0.40
Q6    1   1.1393  0.0503  0.7177  11.00000  0.05    0.38
Q7    1   0.7607 -0.0072  0.6898  11.00000  0.05    0.37
Q8    1   0.6990  0.1888  0.6750  11.00000  0.05    0.36
Q9    1   1.1252  0.0967  0.7496  11.00000  0.05    0.35
Q10   1   0.9439  0.2590  0.7374  11.00000  0.05    0.34
Q11   1   0.7624  0.0493  0.6741  11.00000  0.05    0.33
Q12   1   0.9090  0.2209  0.6876  11.00000  0.05    0.33
Q13   1   0.7011  0.1095  0.6730  11.00000  0.05    0.33
Q14   1   0.7905  0.0593  0.7285  11.00000  0.05    0.33
Q15   1   1.1219 -0.0298  0.7756  11.00000  0.05    0.33
Q16   1   0.9443 -0.2491  0.7444  11.00000  0.05    0.32
Q17   1   1.0374  0.2217  0.7638  11.00000  0.05    0.32
Q18   1   1.2774  0.2340  0.6716  11.00000  0.05    0.31
Q19   1   0.9495  0.0461  1.0484  11.00000  0.05    0.31
Q20   1   0.8209 -0.0464  0.6847  11.00000  0.05    0.31
Q21   1   1.1943  0.0020  0.7907  11.00000  0.05    0.31
Q22   1   0.9197 -0.2010  0.6981  11.00000  0.05    0.31
Q23   1   1.1914  0.0034  0.7028  11.00000  0.05    0.30
Q24   1   1.2162  0.2671  1.0486  11.00000  0.05    0.30
Q25   1   0.7572  0.1576  0.6707  11.00000  0.05    0.30
;

loop_
_symmetry_equiv_pos_site_id
_space_group_symop_operation_xyz
1 +X,+Y,+Z
2 1/2-X,+Y,1/2+Z
3 +X,1/2-Y,1/2+Z
4 1/2-X,1/2-Y,+Z
5 -X,-Y,-Z
6 1/2+X,-Y,1/2-Z
7 -X,1/2+Y,1/2-Z
8 1/2+X,1/2+Y,-Z

loop_
_atom_site_label
_atom_site_type_symbol
_atom_site_fract_x
_atom_site_fract_y
_atom_site_fract_z
_atom_site_U_iso_or_equiv
_atom_site_adp_type
_atom_site_occupancy
_atom_site_site_symmetry_multiplicity
_atom_site_calc_flag
_atom_site_refinement_flags
Mn1 Mn 0.75 0.25 0.66828(3) 0.01423(17) Uani 1 4 d .
Mn2 Mn 1.05036(3) 0.04844(3) 0.74841(2) 0.01596(15) Uani 1 8 d .
O1 O 1.14451(16) 0.07308(15) 0.67763(11) 0.0191(5) Uani 1 8 d .
O2 O 1.08863(16) 0.14295(15) 0.81516(12) 0.0203(5) Uani 1 8 d .
O3 O 1.25 0.25 0.6857(3) 0.0575(13) Uani 1 4 d .
N1 N 0.9440(2) 0.14577(19) 0.69236(15) 0.0223(6) Uani 1 8 d .
N2 N 0.6424(2) 0.06007(19) 0.69274(15) 0.0242(6) Uani 1 8 d .
N3 N 0.75 0.25 0.5853(2) 0.0216(9) Uani 1 4 d .
N4 N 1.0015(2) -0.05888(18) 0.69045(15) 0.0201(6) Uani 1 8 d .
N5 N 0.94127(19) 0.01239(18) 0.81176(14) 0.0191(6) Uani 1 8 d .
N6 N 0.75 0.25 0.7909(2) 0.0262(9) Uani 1 4 d .
C1 C 0.8738(2) 0.1843(2) 0.68266(16) 0.0170(7) Uani 1 8 d .
C2 C 0.6823(2) 0.1291(2) 0.68254(16) 0.0170(7) Uani 1 8 d .
C3 C 1.1512(2) 0.0418(2) 0.60981(17) 0.0175(7) Uani 1 8 d .
C4 C 1.2188(2) 0.0814(2) 0.56347(18) 0.0201(7) Uani 1 8 d .
C5 C 1.2294(3) 0.0495(2) 0.49263(19) 0.0242(8) Uani 1 8 d .
C6 C 1.1735(3) -0.0215(2) 0.46496(19) 0.0267(8) Uani 1 8 d .
C7 C 1.1070(3) -0.0608(2) 0.50890(18) 0.0258(8) Uani 1 8 d .
C8 C 1.0943(3) -0.0313(2) 0.58179(18) 0.0217(7) Uani 1 8 d .
C9 C 1.0242(3) -0.0791(2) 0.62431(18) 0.0235(8) Uani 1 8 d .
C10 C 0.9324(3) -0.1167(2) 0.7299(2) 0.0274(8) Uani 1 8 d .
C11 C 0.8739(3) -0.0508(2) 0.7760(2) 0.0255(8) Uani 1 8 d .
C12 C 0.9279(3) 0.0392(2) 0.87718(19) 0.0235(8) Uani 1 8 d .
C13 C 0.9854(3) 0.1041(2) 0.91662(18) 0.0219(7) Uani 1 8 d .
C14 C 0.9624(3) 0.1198(3) 0.99032(19) 0.0294(8) Uani 1 8 d .
C15 C 1.0117(3) 0.1824(3) 1.0320(2) 0.0313(9) Uani 1 8 d .
C16 C 1.0868(3) 0.2309(2) 1.00018(19) 0.0277(8) Uani 1 8 d .
C17 C 1.1106(3) 0.2172(2) 0.92791(19) 0.0235(8) Uani 1 8 d .
C18 C 1.0619(2) 0.1533(2) 0.88381(18) 0.0208(7) Uani 1 8 d .
C19 C 0.75 0.25 0.8518(3) 0.0272(11) Uani 1 4 d .
C20 C 0.75 0.25 0.9323(3) 0.0500(18) Uani 1 4 d .
H4 H 1.25775 0.13072 0.58062 0.0241 Uiso 1 8 calc R
H5 H 1.27623 0.07707 0.46238 0.0290 Uiso 1 8 calc R
H6 H 1.18145 -0.04223 0.4163 0.0321 Uiso 1 8 calc R
H7 H 1.06808 -0.10926 0.49026 0.0310 Uiso 1 8 calc R
H9 H 0.99192 -0.12959 0.60198 0.0282 Uiso 1 8 calc R
H10A H 0.9654 -0.16259 0.76107 0.0328 Uiso 1 8 calc R
H10B H 0.89121 -0.15063 0.69532 0.0328 Uiso 1 8 calc R
H11A H 0.82918 -0.01525 0.7452 0.0306 Uiso 1 8 calc R
H11B H 0.83709 -0.08601 0.81271 0.0306 Uiso 1 8 calc R
H12 H 0.87491 0.01364 0.90203 0.0283 Uiso 1 8 calc R
H14 H 0.91151 0.08604 1.01157 0.0353 Uiso 1 8 calc R
H15 H 0.99509 0.19261 1.08138 0.0376 Uiso 1 8 calc R
H16 H 1.12216 0.27389 1.02855 0.0332 Uiso 1 8 calc R
H17 H 1.16144 0.25195 0.9076 0.0282 Uiso 1 8 calc R

loop_
_atom_site_aniso_label
_atom_site_aniso_U_11
_atom_site_aniso_U_22
_atom_site_aniso_U_33
_atom_site_aniso_U_12
_atom_site_aniso_U_13
_atom_site_aniso_U_23
Mn1 0.0157(4) 0.0139(3) 0.0131(3) -0.0001(3) 0.0000 0.0000
Mn2 0.0139(3) 0.0130(2) 0.0210(3) -0.00115(19) 0.0003(2) -0.00021(19)
O1 0.0167(12) 0.0192(11) 0.0215(11) -0.0034(10) 0.0000(9) -0.0005(10)
O2 0.0186(13) 0.0160(11) 0.0262(13) -0.0021(10) -0.0018(10) 0.0002(10)
O3 0.066(3) 0.036(2) 0.071(3) -0.011(2) 0.0000 0.0000
N1 0.0179(16) 0.0222(15) 0.0268(15) 0.0003(13) -0.0018(12) 0.0026(12)
N2 0.0220(16) 0.0207(15) 0.0297(16) -0.0026(13) 0.0026(13) 0.0038(12)
N3 0.025(2) 0.023(2) 0.0170(19) 0.0000(18) 0.0000 0.0000
N4 0.0193(16) 0.0162(13) 0.0247(15) -0.0046(11) 0.0016(12) -0.0010(11)
N5 0.0179(15) 0.0166(13) 0.0227(14) -0.0020(12) 0.0005(11) -0.0010(12)
N6 0.031(3) 0.030(2) 0.017(2) 0.000(2) 0.0000 0.0000
C1 0.0193(18) 0.0148(15) 0.0169(16) -0.0024(14) -0.0004(13) -0.0004(13)
C2 0.0170(17) 0.0181(16) 0.0159(16) 0.0059(13) 0.0017(13) -0.0005(13)
C3 0.0151(17) 0.0163(15) 0.0210(16) 0.0030(13) -0.0013(13) 0.0036(13)
C4 0.0160(17) 0.0182(16) 0.0261(18) 0.0003(13) -0.0022(13) 0.0043(14)
C5 0.022(2) 0.0241(18) 0.0267(18) 0.0028(14) 0.0045(14) 0.0040(15)
C6 0.032(2) 0.0237(17) 0.0247(18) 0.0025(16) 0.0080(16) -0.0008(15)
C7 0.028(2) 0.0220(17) 0.0271(18) -0.0053(15) 0.0039(15) -0.0058(15)
C8 0.0216(19) 0.0199(16) 0.0235(17) -0.0006(14) 0.0001(14) -0.0010(14)
C9 0.027(2) 0.0183(16) 0.0255(18) -0.0051(15) 0.0035(15) -0.0062(14)
C10 0.030(2) 0.0220(17) 0.0297(19) -0.0124(16) 0.0084(16) -0.0050(15)
C11 0.0196(18) 0.0292(19) 0.0278(18) -0.0103(15) 0.0028(15) -0.0054(15)
C12 0.0207(18) 0.0225(17) 0.0274(19) -0.0048(14) 0.0070(14) 0.0004(15)
C13 0.0233(19) 0.0181(16) 0.0243(17) 0.0005(14) -0.0011(15) -0.0001(14)
C14 0.034(2) 0.0267(19) 0.0272(19) -0.0031(16) 0.0020(16) -0.0066(16)
C15 0.040(2) 0.0277(19) 0.027(2) 0.0034(18) -0.0031(17) -0.0075(16)
C16 0.033(2) 0.0194(18) 0.030(2) 0.0047(15) -0.0140(16) -0.0042(15)
C17 0.0228(19) 0.0142(15) 0.034(2) 0.0021(14) -0.0096(15) 0.0014(14)
C18 0.0220(18) 0.0152(15) 0.0252(18) 0.0053(14) -0.0027(14) 0.0014(14)
C19 0.029(3) 0.029(3) 0.023(3) 0.004(2) 0.0000 0.0000
C20 0.063(5) 0.078(5) 0.010(2) -0.010(4) 0.0000 0.0000

loop_
_atom_type_symbol
_atom_type_description
_atom_type_scat_dispersion_real
_atom_type_scat_dispersion_imag
_atom_type_scat_source
C C 0.0033 0.0016
;
International Tables for Crystallography
(Vol. C, Tables 4.2.6.8 and 6.1.1.4)
;
H H 0.0000 0.0000
;
International Tables for Crystallography
(Vol. C, Table 6.1.1.4)
;
N N 0.0061 0.0033
;
International Tables for Crystallography
(Vol. C, Tables 4.2.6.8 and 6.1.1.4)
;
O O 0.0106 0.0060
;
International Tables for Crystallography
(Vol. C, Tables 4.2.6.8 and 6.1.1.4)
;
Mn Mn 0.3368 0.7283
;
International Tables for Crystallography
(Vol. C, Tables 4.2.6.8 and 6.1.1.4)
;

loop_
_geom_angle_atom_site_label_1
_geom_angle_atom_site_label_2
_geom_angle_atom_site_label_3
_geom_angle
_geom_angle_publ_flag
_geom_angle_site_symmetry_1
_geom_angle_site_symmetry_3
N3 Mn1 N6 180.0000(19) yes . .
N3 Mn1 C1 97.59(9) yes . .
N3 Mn1 C1 97.59(9) yes . 4_655
N3 Mn1 C2 97.54(9) yes . .
N3 Mn1 C2 97.54(9) yes . 4_655
N6 Mn1 C1 82.41(9) yes . .
N6 Mn1 C1 82.41(9) yes . 4_655
N6 Mn1 C2 82.46(9) yes . .
N6 Mn1 C2 82.46(9) yes . 4_655
C1 Mn1 C1 164.82(12) yes . 4_655
C1 Mn1 C2 89.45(13) yes . .
C1 Mn1 C2 88.56(13) yes . 4_655
C1 Mn1 C2 88.56(13) yes 4_655 .
C1 Mn1 C2 89.45(13) yes 4_655 4_655
C2 Mn1 C2 164.92(12) yes . 4_655
O1 Mn2 O2 96.38(10) yes . .
O1 Mn2 N1 92.05(10) yes . .
O1 Mn2 N2 93.12(10) yes . 6_556
O1 Mn2 N4 91.09(10) yes . .
O1 Mn2 N5 171.72(10) yes . .
O2 Mn2 N1 92.34(10) yes . .
O2 Mn2 N2 91.11(10) yes . 6_556
O2 Mn2 N4 171.99(11) yes . .
O2 Mn2 N5 91.54(10) yes . .
N1 Mn2 N2 173.42(10) yes . 6_556
N1 Mn2 N4 90.27(11) yes . .
N1 Mn2 N5 85.20(10) yes . .
N2 Mn2 N4 85.58(11) yes 6_556 .
N2 Mn2 N5 89.11(11) yes 6_556 .
N4 Mn2 N5 81.13(11) yes . .
Mn2 O1 C3 129.2(2) yes . .
Mn2 O2 C18 127.8(2) yes . .
Mn2 N1 C1 158.0(3) yes . .
Mn2 N2 C2 158.9(3) yes 6_456 .
Mn2 N4 C9 126.2(2) yes . .
Mn2 N4 C10 113.6(2) yes . .
C9 N4 C10 120.2(3) yes . .
Mn2 N5 C11 113.4(2) yes . .
Mn2 N5 C12 125.8(2) yes . .
C11 N5 C12 120.8(3) yes . .
Mn1 N6 C19 180.000(3) yes . .
Mn1 C1 N1 178.4(3) yes . .
Mn1 C2 N2 178.1(3) yes . .
O1 C3 C4 118.9(3) yes . .
O1 C3 C8 123.4(3) yes . .
C4 C3 C8 117.7(3) yes . .
C3 C4 C5 120.7(3) yes . .
C4 C5 C6 121.7(3) yes . .
C5 C6 C7 118.7(3) yes . .
C6 C7 C8 121.6(3) yes . .
C3 C8 C7 119.6(3) yes . .
C3 C8 C9 123.1(3) yes . .
C7 C8 C9 117.3(3) yes . .
N4 C9 C8 125.2(3) yes . .
N4 C10 C11 106.6(3) yes . .
N5 C11 C10 106.5(3) yes . .
N5 C12 C13 126.1(3) yes . .
C12 C13 C14 117.4(3) yes . .
C12 C13 C18 122.5(3) yes . .
C14 C13 C18 120.1(3) yes . .
C13 C14 C15 121.6(3) yes . .
C14 C15 C16 118.6(3) yes . .
C15 C16 C17 121.0(3) yes . .
C16 C17 C18 121.9(3) yes . .
O2 C18 C13 124.2(3) yes . .
O2 C18 C17 119.0(3) yes . .
C13 C18 C17 116.8(3) yes . .
N6 C19 C20 180.000 yes . .
C3 C4 H4 119.648 no . .
C5 C4 H4 119.647 no . .
C4 C5 H5 119.130 no . .
C6 C5 H5 119.136 no . .
C5 C6 H6 120.674 no . .
C7 C6 H6 120.670 no . .
C6 C7 H7 119.201 no . .
C8 C7 H7 119.194 no . .
N4 C9 H9 117.378 no . .
C8 C9 H9 117.372 no . .
N4 C10 H10A 110.411 no . .
N4 C10 H10B 110.410 no . .
C11 C10 H10A 110.400 no . .
C11 C10 H10B 110.408 no . .
H10A C10 H10B 108.631 no . .
N5 C11 H11A 110.421 no . .
N5 C11 H11B 110.432 no . .
C10 C11 H11A 110.417 no . .
C10 C11 H11B 110.428 no . .
H11A C11 H11B 108.624 no . .
N5 C12 H12 116.933 no . .
C13 C12 H12 116.932 no . .
C13 C14 H14 119.171 no . .
C15 C14 H14 119.188 no . .
C14 C15 H15 120.728 no . .
C16 C15 H15 120.717 no . .
C15 C16 H16 119.502 no . .
C17 C16 H16 119.489 no . .
C16 C17 H17 119.049 no . .
C18 C17 H17 119.041 no . .

loop_
_geom_bond_atom_site_label_1
_geom_bond_atom_site_label_2
_geom_bond_distance
_geom_bond_publ_flag
_geom_bond_site_symmetry_2
Mn1 N3 1.526(4) yes .
Mn1 N6 2.255(4) yes .
Mn1 C1 2.002(3) yes .
Mn1 C1 2.002(3) yes 4_655
Mn1 C2 1.998(3) yes .
Mn1 C2 1.998(3) yes 4_655
Mn2 O1 1.893(2) yes .
Mn2 O2 1.908(2) yes .
Mn2 N1 2.295(3) yes .
Mn2 N2 2.299(3) yes 6_556
Mn2 N4 1.996(3) yes .
Mn2 N5 1.998(3) yes .
O1 C3 1.329(4) yes .
O2 C18 1.326(4) yes .
N1 C1 1.148(4) yes .
N2 C2 1.155(4) yes .
N4 C9 1.291(4) yes .
N4 C10 1.472(5) yes .
N5 C11 1.469(4) yes .
N5 C12 1.277(4) yes .
N6 C19 1.120(7) yes .
C3 C4 1.399(5) yes .
C3 C8 1.418(5) yes .
C4 C5 1.389(5) yes .
C5 C6 1.385(5) yes .
C6 C7 1.361(5) yes .
C7 C8 1.417(5) yes .
C8 C9 1.435(5) yes .
C10 C11 1.513(5) yes .
C12 C13 1.432(5) yes .
C13 C14 1.412(5) yes .
C13 C18 1.424(5) yes .
C14 C15 1.371(5) yes .
C15 C16 1.396(5) yes .
C16 C17 1.385(5) yes .
C17 C18 1.403(5) yes .
C19 C20 1.481(8) yes .
C4 H4 0.950 no .
C5 H5 0.950 no .
C6 H6 0.950 no .
C7 H7 0.950 no .
C9 H9 0.950 no .
C10 H10A 0.990 no .
C10 H10B 0.990 no .
C11 H11A 0.990 no .
C11 H11B 0.990 no .
C12 H12 0.950 no .
C14 H14 0.950 no .
C15 H15 0.950 no .
C16 H16 0.950 no .
C17 H17 0.950 no .

loop_
_geom_contact_atom_site_label_1
_geom_contact_atom_site_label_2
_geom_contact_distance
_geom_contact_publ_flag
_geom_contact_site_symmetry_2
Mn1 N1 3.149(3) no 4_655
Mn1 N2 3.153(3) no 4_655
Mn2 C8 3.330(3) no .
Mn2 C13 3.324(3) no .
O1 C9 2.934(4) no .
O1 C11 3.361(4) no 6_556
O2 C12 2.942(4) no .
N1 C11 3.364(4) no .
N2 C10 3.385(5) no 6_456
N2 C12 3.582(5) no 6_456
N2 C18 3.558(4) no 6_456
N4 C3 2.957(4) no .
N5 C1 3.555(4) no .
N5 C18 2.957(4) no .
C3 C6 2.832(5) no .
C4 C7 2.769(5) no .
C4 C12 3.591(5) no 6_556
C5 C8 2.768(5) no .
C7 C20 3.552(4) no 6_556
C9 C11 3.527(5) no .
C10 C12 3.513(5) no .
C13 C16 2.778(5) no .
C14 C17 2.764(5) no .
C15 C18 2.846(5) no .
O1 O3 2.948(2) no .
O2 C10 3.562(4) no 7_756
O3 O1 2.948(2) no .
O3 O1 2.948(2) no 4_755
O3 C3 3.581(4) no .
O3 C3 3.581(4) no 4_755
O3 C4 3.332(5) no .
O3 C4 3.332(5) no 4_755
O3 C10 3.562(4) no 6_556
O3 C10 3.562(4) no 7_756
O3 C11 3.424(4) no 6_556
O3 C11 3.424(4) no 7_756
N3 C6 3.576(4) no 5_756
N3 C6 3.576(4) no 8_456
N3 C20 2.814(7) no 2_654
C3 O3 3.581(4) no .
C4 O3 3.332(5) no .
C4 C16 3.476(5) no 3_554
C5 C17 3.507(5) no 2_754
C6 N3 3.576(4) no 5_756
C6 C9 3.543(5) no 5_756
C7 C7 3.502(5) no 5_756
C7 C8 3.548(5) no 5_756
C8 C7 3.548(5) no 5_756
C9 C6 3.543(5) no 5_756
C10 O2 3.562(4) no 7_746
C10 O3 3.562(4) no 6_456
C11 O3 3.424(4) no 6_456
C16 C4 3.476(5) no 3_555
C17 C5 3.507(5) no 2_755
C20 N3 2.814(7) no 2_655
C20 C7 3.552(4) no 7_756
Mn2 H10A 3.2667 no .
Mn2 H11A 3.2509 no .
O1 H4 2.5335 no .
O1 H11A 3.0799 no 6_556
O1 H11B 2.7279 no 6_556
O2 H17 2.5287 no .
N1 H11A 2.9849 no .
N2 H10A 3.0196 no 6_456
N2 H11A 3.0065 no .
N4 H11A 2.7044 no .
N4 H11B 3.2535 no .
N5 H10A 2.7014 no .
N5 H10B 3.2502 no .
C1 H11A 3.1511 no .
C2 H10A 3.2646 no 6_456
C2 H11A 3.1496 no .
C3 H5 3.2736 no .
C3 H7 3.3039 no .
C3 H9 3.3355 no .
C3 H11B 3.0502 no 6_556
C3 H12 3.2608 no 6_556
C4 H6 3.2798 no .
C4 H11B 2.8241 no 6_556
C4 H12 2.6677 no 6_556
C5 H7 3.2208 no .
C5 H12 2.9643 no 6_556
C5 H14 3.2234 no 6_556
C6 H4 3.2727 no .
C6 H14 3.5087 no 6_556
C7 H5 3.2169 no .
C7 H9 2.5570 no .
C8 H4 3.2746 no .
C8 H6 3.2860 no .
C9 H7 2.5785 no .
C9 H10A 2.9075 no .
C9 H10B 2.5061 no .
C10 H9 2.5058 no .
C11 H4 3.3093 no 6_456
C11 H12 2.4959 no .
C12 H4 3.5090 no 6_456
C12 H11A 2.9056 no .
C12 H11B 2.5056 no .
C12 H14 2.5721 no .
C13 H15 3.2890 no .
C13 H17 3.2706 no .
C14 H12 2.5458 no .
C14 H16 3.2353 no .
C15 H17 3.2692 no .
C16 H14 3.2371 no .
C17 H15 3.2782 no .
C18 H12 3.3302 no .
C18 H14 3.3096 no .
C18 H16 3.2870 no .
C20 H7 3.5628 no 6_456
C20 H14 3.5855 no .
C20 H14 3.5855 no 4_655
H4 H5 2.3217 no .
H4 H11B 2.3480 no 6_556
H4 H12 2.6698 no 6_556
H5 H6 2.3322 no .
H5 H12 3.1388 no 6_556
H5 H14 3.0584 no 6_556
H6 H7 2.3092 no .
H6 H14 3.5611 no 6_556
H7 H9 2.3368 no .
H9 H10A 2.9876 no .
H9 H10B 2.2484 no .
H10A H11A 2.8725 no .
H10A H11B 2.3206 no .
H10B H11A 2.3206 no .
H10B H11B 2.4708 no .
H11A H12 2.9846 no .
H11B H12 2.2429 no .
H12 H14 2.3251 no .
H14 H15 2.3193 no .
H15 H16 2.3489 no .
H16 H17 2.3140 no .
Mn1 H6 3.5006 no 5_756
Mn1 H6 3.5006 no 8_456
O1 H16 3.5278 no 3_554
O2 H5 3.4436 no 2_755
O2 H10A 3.2160 no 7_756
O2 H10B 2.9837 no 7_756
O3 H4 2.5846 no .
O3 H4 2.5846 no 4_755
O3 H10A 3.4294 no 6_556
O3 H10A 3.4294 no 7_756
O3 H10B 3.2848 no 6_556
O3 H10B 3.2848 no 7_756
O3 H11B 2.6559 no 6_556
O3 H11B 2.6559 no 7_756
O3 H16 3.4237 no 2_754
O3 H16 3.4237 no 3_554
N1 H6 3.0548 no 5_756
N1 H7 3.4036 no 5_756
N1 H10A 3.1526 no 7_756
N1 H15 3.1736 no 3_554
N2 H6 3.2029 no 5_756
N2 H14 3.4379 no 2_654
N2 H15 3.4022 no 2_654
N3 H6 3.1361 no 5_756
N3 H6 3.1361 no 8_456
N3 H7 3.5491 no 5_756
N3 H7 3.5491 no 8_456
N3 H14 3.5452 no 2_654
N3 H14 3.5452 no 3_554
N3 H15 3.5539 no 2_654
N3 H15 3.5539 no 3_554
N4 H6 3.5526 no 5_756
C1 H6 2.8428 no 5_756
C1 H7 3.4565 no 5_756
C1 H10A 3.3235 no 7_756
C1 H15 3.0852 no 3_554
C2 H6 2.9252 no 5_756
C2 H14 3.4668 no 2_654
C2 H15 3.2475 no 2_654
C3 H16 3.0664 no 3_554
C4 H16 2.5656 no 3_554
C5 H16 3.0254 no 3_554
C5 H17 3.3898 no 3_554
C6 H9 3.4149 no 5_756
C7 H7 3.4726 no 5_756
C8 H7 3.3280 no 5_756
C9 H6 3.4646 no 5_756
C10 H17 3.4217 no 7_746
C12 H14 3.5419 no 5_757
C12 H15 3.5826 no 5_757
C13 H5 3.4865 no 2_755
C13 H14 3.3627 no 5_757
C14 H12 3.5848 no 5_757
C14 H14 3.4486 no 5_757
C15 H4 3.4528 no 2_755
C15 H5 3.5872 no 2_755
C15 H7 3.2222 no 7_756
C15 H12 3.4574 no 5_757
C16 H4 3.0100 no 2_755
C16 H4 3.4569 no 3_555
C16 H5 3.0147 no 2_755
C16 H7 3.1738 no 7_756
C16 H9 2.9629 no 7_756
C17 H4 3.5879 no 2_755
C17 H5 2.6444 no 2_755
C17 H9 2.6901 no 7_756
C17 H10B 2.9566 no 7_756
C17 H17 3.2660 no 4_755
C18 H5 2.9152 no 2_755
C18 H9 3.2184 no 7_756
C18 H10B 3.2368 no 7_756
C20 H7 3.5628 no 7_756
H4 O3 2.5846 no .
H4 C15 3.4528 no 2_754
H4 C16 3.0100 no 2_754
H4 C16 3.4569 no 3_554
H4 C17 3.5879 no 2_754
H4 H4 3.4324 no 4_755
H4 H15 3.5970 no 2_754
H4 H16 2.8304 no 2_754
H4 H16 2.5395 no 3_554
H5 O2 3.4436 no 2_754
H5 C13 3.4865 no 2_754
H5 C15 3.5872 no 2_754
H5 C16 3.0147 no 2_754
H5 C17 2.6444 no 2_754
H5 C18 2.9152 no 2_754
H5 H16 3.3942 no 2_754
H5 H16 3.2835 no 3_554
H5 H17 2.8448 no 2_754
H5 H17 3.1085 no 3_554
H6 Mn1 3.5006 no 5_756
H6 N1 3.0548 no 5_756
H6 N2 3.2029 no 5_756
H6 N3 3.1361 no 5_756
H6 N4 3.5526 no 5_756
H6 C1 2.8428 no 5_756
H6 C2 2.9252 no 5_756
H6 C9 3.4646 no 5_756
H6 H9 3.4895 no 5_756
H6 H10B 3.5962 no 5_756
H6 H11A 3.0865 no 5_756
H7 N1 3.4036 no 5_756
H7 N3 3.5491 no 5_756
H7 C1 3.4565 no 5_756
H7 C7 3.4726 no 5_756
H7 C8 3.3280 no 5_756
H7 C15 3.2222 no 7_746
H7 C16 3.1738 no 7_746
H7 H15 3.2593 no 7_746
H7 H16 3.1831 no 7_746
H9 C6 3.4149 no 5_756
H9 C16 2.9629 no 7_746
H9 C17 2.6901 no 7_746
H9 C18 3.2184 no 7_746
H9 H6 3.4895 no 5_756
H9 H16 3.2050 no 7_746
H9 H17 2.7571 no 7_746
H10A O2 3.2160 no 7_746
H10A O3 3.4294 no 6_456
H10A N1 3.1526 no 7_746
H10A C1 3.3235 no 7_746
H10A H15 2.9820 no 5_757
H10B O2 2.9837 no 7_746
H10B O3 3.2848 no 6_456
H10B C17 2.9566 no 7_746
H10B C18 3.2368 no 7_746
H10B H6 3.5962 no 5_756
H10B H17 2.4680 no 7_746
H11A H6 3.0865 no 5_756
H11B O3 2.6559 no 6_456
H11B H15 3.4261 no 5_757
H12 C14 3.5848 no 5_757
H12 C15 3.4574 no 5_757
H12 H15 3.4963 no 5_757
H14 N2 3.4379 no 2_655
H14 N3 3.5452 no 2_655
H14 C2 3.4668 no 2_655
H14 C12 3.5419 no 5_757
H14 C13 3.3627 no 5_757
H14 C14 3.4486 no 5_757
H14 H14 3.5377 no 5_757
H15 N1 3.1736 no 3_555
H15 N2 3.4022 no 2_655
H15 N3 3.5539 no 2_655
H15 C1 3.0852 no 3_555
H15 C2 3.2475 no 2_655
H15 C12 3.5826 no 5_757
H15 H4 3.5970 no 2_755
H15 H7 3.2593 no 7_756
H15 H10A 2.9820 no 5_757
H15 H11B 3.4261 no 5_757
H15 H12 3.4963 no 5_757
H16 O1 3.5278 no 3_555
H16 O3 3.4237 no 2_755
H16 C3 3.0664 no 3_555
H16 C4 2.5656 no 3_555
H16 C5 3.0254 no 3_555
H16 H4 2.8304 no 2_755
H16 H4 2.5395 no 3_555
H16 H5 3.3942 no 2_755
H16 H5 3.2835 no 3_555
H16 H7 3.1831 no 7_756
H16 H9 3.2050 no 7_756
H17 C5 3.3898 no 3_555
H17 C10 3.4217 no 7_756
H17 C17 3.2660 no 4_755
H17 H5 2.8448 no 2_755
H17 H5 3.1085 no 3_555
H17 H9 2.7571 no 7_756
H17 H10B 2.4680 no 7_756
H17 H17 2.4984 no 4_755

loop_
_geom_torsion_atom_site_label_1
_geom_torsion_atom_site_label_2
_geom_torsion_atom_site_label_3
_geom_torsion_atom_site_label_4
_geom_torsion
_geom_torsion_publ_flag
_geom_torsion_site_symmetry_1
_geom_torsion_site_symmetry_3
_geom_torsion_site_symmetry_4
O1 Mn2 O2 C18 -166.85(18) no . . .
O2 Mn2 O1 C3 -168.22(18) no . . .
O1 Mn2 N1 C1 179.2(5) no . . .
N1 Mn2 O1 C3 -75.63(19) no . . .
O1 Mn2 N2 C2 -70.5(6) no . 6_556 6_556
N2 Mn2 O1 C3 100.31(19) no 6_556 . .
O1 Mn2 N4 C9 -11.1(2) no . . .
O1 Mn2 N4 C10 169.81(16) no . . .
N4 Mn2 O1 C3 14.68(19) no . . .
O2 Mn2 N1 C1 -84.3(5) no . . .
N1 Mn2 O2 C18 100.82(19) no . . .
O2 Mn2 N2 C2 -166.9(6) no . 6_556 6_556
N2 Mn2 O2 C18 -73.58(19) no 6_556 . .
O2 Mn2 N5 C11 168.68(16) no . . .
O2 Mn2 N5 C12 -11.6(2) no . . .
N5 Mn2 O2 C18 15.56(19) no . . .
N1 Mn2 N4 C9 80.9(2) no . . .
N1 Mn2 N4 C10 -98.13(17) no . . .
N4 Mn2 N1 C1 88.1(5) no . . .
N1 Mn2 N5 C11 76.46(16) no . . .
N1 Mn2 N5 C12 -103.8(2) no . . .
N5 Mn2 N1 C1 7.0(5) no . . .
N2 Mn2 N4 C9 -104.2(2) no 6_556 . .
N2 Mn2 N4 C10 76.76(17) no 6_556 . .
N4 Mn2 N2 C2 20.4(6) no . 6_556 6_556
N2 Mn2 N5 C11 -100.23(16) no 6_556 . .
N2 Mn2 N5 C12 79.5(2) no 6_556 . .
N5 Mn2 N2 C2 101.5(6) no . 6_556 6_556
N4 Mn2 N5 C11 -14.56(15) no . . .
N4 Mn2 N5 C12 165.2(2) no . . .
N5 Mn2 N4 C9 166.0(2) no . . .
N5 Mn2 N4 C10 -13.03(16) no . . .
Mn2 O1 C3 C4 169.58(16) no . . .
Mn2 O1 C3 C8 -11.6(4) no . . .
Mn2 O2 C18 C13 -11.8(4) no . . .
Mn2 O2 C18 C17 168.64(16) no . . .
Mn2 N4 C9 C8 4.7(5) no . . .
Mn2 N4 C10 C11 36.4(3) no . . .
C9 N4 C10 C11 -142.7(3) no . . .
C10 N4 C9 C8 -176.3(3) no . . .
Mn2 N5 C11 C10 37.6(3) no . . .
Mn2 N5 C12 C13 3.7(5) no . . .
C11 N5 C12 C13 -176.6(3) no . . .
C12 N5 C11 C10 -142.1(3) no . . .
O1 C3 C4 C5 178.7(2) no . . .
O1 C3 C8 C7 -179.4(3) no . . .
O1 C3 C8 C9 -0.4(5) no . . .
C4 C3 C8 C7 -0.5(4) no . . .
C4 C3 C8 C9 178.5(3) no . . .
C8 C3 C4 C5 -0.2(4) no . . .
C3 C4 C5 C6 0.7(5) no . . .
C4 C5 C6 C7 -0.4(5) no . . .
C5 C6 C7 C8 -0.4(5) no . . .
C6 C7 C8 C3 0.8(5) no . . .
C6 C7 C8 C9 -178.2(3) no . . .
C3 C8 C9 N4 3.6(5) no . . .
C7 C8 C9 N4 -177.4(3) no . . .
N4 C10 C11 N5 -46.1(3) no . . .
N5 C12 C13 C14 -175.8(3) no . . .
N5 C12 C13 C18 5.6(5) no . . .
C12 C13 C14 C15 -178.2(3) no . . .
C12 C13 C18 O2 -1.5(5) no . . .
C12 C13 C18 C17 178.0(3) no . . .
C14 C13 C18 O2 179.8(3) no . . .
C14 C13 C18 C17 -0.6(4) no . . .
C18 C13 C14 C15 0.4(5) no . . .
C13 C14 C15 C16 -0.5(5) no . . .
C14 C15 C16 C17 0.8(5) no . . .
C15 C16 C17 C18 -1.1(5) no . . .
C16 C17 C18 O2 -179.5(3) no . . .
C16 C17 C18 C13 0.9(5) no . . .
